data_1506062
loop_
_publ_author_name
'Vella, Sarah J.'
'Tiburcio, Jorge'
'Gauld, James W.'
'Loeb, Stephen J.'

_publ_section_title
;
 Push-pull [2]pseudorotaxanes. Electronic control of threading by
 switching ON/OFF an intramolecular charge transfer.
;
_journal_issue 16
_journal_name_full 'Organic letters'
_journal_page_first 3421
_journal_page_last 3424
_journal_paper_doi 10.1021/ol0610338
_journal_volume 8
_journal_year 2006
_chemical_formula_sum 'C30 H32 F6 N4 O6 S2'
_chemical_formula_weight 722.72
_chemical_name_systematic
; 
 ? 
;
_space_group_IT_number 14
_symmetry_space_group_name_Hall '-P 2ybc'
_symmetry_space_group_name_H-M 'P 1 21/c 1'
_atom_sites_solution_hydrogens geom
_atom_sites_solution_primary direct
_atom_sites_solution_secondary difmap
_audit_creation_method SHELXL-97
_cell_angle_alpha 90.00
_cell_angle_beta 93.433(3)
_cell_angle_gamma 90.00
_cell_formula_units_Z 2
_cell_length_a 13.965(3)
_cell_length_b 11.125(2)
_cell_length_c 10.379(2)
_cell_measurement_temperature 120(2)
_cell_volume 1609.6(5)
_computing_structure_refinement 'SHELXL-97 (Sheldrick, 1997)'
_computing_structure_solution 'SHELXS-97 (Sheldrick, 1990)'
_diffrn_ambient_temperature 120(2)
_diffrn_measured_fraction_theta_full 0.999
_diffrn_measured_fraction_theta_max 0.999
_diffrn_radiation_monochromator graphite
_diffrn_radiation_source 'fine-focus sealed tube'
_diffrn_radiation_type MoK\a
_diffrn_radiation_wavelength 0.71073
_diffrn_reflns_av_R_equivalents 0.0236
_diffrn_reflns_av_sigmaI/netI 0.0174
_diffrn_reflns_limit_h_max 16
_diffrn_reflns_limit_h_min -16
_diffrn_reflns_limit_k_max 13
_diffrn_reflns_limit_k_min -13
_diffrn_reflns_limit_l_max 12
_diffrn_reflns_limit_l_min -12
_diffrn_reflns_number 14904
_diffrn_reflns_theta_full 25.00
_diffrn_reflns_theta_max 25.00
_diffrn_reflns_theta_min 2.34
_exptl_absorpt_coefficient_mu 0.250
_exptl_crystal_density_diffrn 1.491
_exptl_crystal_density_method 'not measured'
_exptl_crystal_F_000 748
_refine_diff_density_max 0.612
_refine_diff_density_min -0.498
_refine_diff_density_rms 0.071
_refine_ls_extinction_method none
_refine_ls_goodness_of_fit_ref 1.044
_refine_ls_hydrogen_treatment mixed
_refine_ls_matrix_type full
_refine_ls_number_parameters 217
_refine_ls_number_reflns 2826
_refine_ls_number_restraints 0
_refine_ls_restrained_S_all 1.044
_refine_ls_R_factor_all 0.0574
_refine_ls_R_factor_gt 0.0527
_refine_ls_shift/su_max 0.001
_refine_ls_shift/su_mean 0.000
_refine_ls_structure_factor_coef Fsqd
_refine_ls_weighting_details 'calc w=1/[\s^2^(Fo^2^)+(0.0783P)^2^+2.7143P] where P=(Fo^2^+2Fc^2^)/3'
_refine_ls_weighting_scheme calc
_refine_ls_wR_factor_gt 0.1454
_refine_ls_wR_factor_ref 0.1501
_reflns_number_gt 2522
_reflns_number_total 2826
_reflns_threshold_expression >2sigma(I)
_cod_data_source_file ol0610338si20060428_032652.cif
_cod_data_source_block ict1
_cod_original_cell_volume 1609.5(6)
_cod_database_code 1506062

loop_
_symmetry_equiv_pos_as_xyz
'x, y, z'
'-x, y+1/2, -z+1/2'
'-x, -y, -z'
'x, -y-1/2, z-1/2'

loop_
_atom_site_label
_atom_site_type_symbol
_atom_site_fract_x
_atom_site_fract_y
_atom_site_fract_z
_atom_site_U_iso_or_equiv
_atom_site_adp_type
_atom_site_occupancy
_atom_site_symmetry_multiplicity
_atom_site_calc_flag
_atom_site_refinement_flags
N1 N 1.44658(17) 0.1128(2) -0.6294(2) 0.0315(6) Uani 1 1 d .
N2 N 1.05289(15) 0.41559(19) -0.1349(2) 0.0212(5) Uani 1 1 d .
C1 C 1.27077(18) 0.1369(2) -0.3800(3) 0.0226(6) Uani 1 1 d .
H1A H 1.2353 0.0849 -0.3280 0.027 Uiso 1 1 calc R
C2 C 1.33030(19) 0.0876(2) -0.4668(3) 0.0254(6) Uani 1 1 d .
H2A H 1.3338 0.0027 -0.4751 0.030 Uiso 1 1 calc R
C3 C 1.38645(19) 0.1612(2) -0.5440(3) 0.0254(6) Uani 1 1 d .
C4 C 1.5084(2) 0.1901(3) -0.7005(3) 0.0370(7) Uani 1 1 d .
H4A H 1.5101 0.2705 -0.6619 0.055 Uiso 1 1 calc R
H4B H 1.4834 0.1955 -0.7906 0.055 Uiso 1 1 calc R
H4C H 1.5733 0.1564 -0.6972 0.055 Uiso 1 1 calc R
C5 C 1.4345(2) -0.0103(3) -0.6713(3) 0.0332(7) Uani 1 1 d .
H5A H 1.3914 -0.0519 -0.6151 0.050 Uiso 1 1 calc R
H5B H 1.4970 -0.0507 -0.6668 0.050 Uiso 1 1 calc R
H5C H 1.4071 -0.0119 -0.7604 0.050 Uiso 1 1 calc R
C6 C 1.37931(19) 0.2861(2) -0.5266(3) 0.0258(6) Uani 1 1 d .
H6A H 1.4178 0.3385 -0.5741 0.031 Uiso 1 1 calc R
C7 C 1.3175(2) 0.3337(2) -0.4420(3) 0.0249(6) Uani 1 1 d .
H7A H 1.3128 0.4186 -0.4346 0.030 Uiso 1 1 calc R
C8 C 1.26095(18) 0.2612(2) -0.3662(2) 0.0209(5) Uani 1 1 d .
C9 C 1.19116(18) 0.3143(2) -0.2828(2) 0.0201(5) Uani 1 1 d .
C10 C 1.16002(19) 0.4332(2) -0.3009(3) 0.0243(6) Uani 1 1 d .
H10A H 1.1870 0.4811 -0.3652 0.029 Uiso 1 1 calc R
C11 C 1.09159(19) 0.4813(2) -0.2278(3) 0.0239(6) Uani 1 1 d .
H11A H 1.0711 0.5618 -0.2424 0.029 Uiso 1 1 calc R
C12 C 1.08107(18) 0.3010(2) -0.1136(2) 0.0224(6) Uani 1 1 d .
H12A H 1.0529 0.2556 -0.0482 0.027 Uiso 1 1 calc R
C13 C 1.14927(18) 0.2490(2) -0.1843(2) 0.0210(5) Uani 1 1 d .
H13A H 1.1686 0.1684 -0.1670 0.025 Uiso 1 1 calc R
C14 C 0.97749(18) 0.4690(2) -0.0600(2) 0.0243(6) Uani 1 1 d .
H14A H 0.9329 0.4054 -0.0341 0.029 Uiso 1 1 calc R
H14B H 0.9404 0.5282 -0.1139 0.029 Uiso 1 1 calc R
S1 S 0.87687(5) 0.15444(6) 0.09488(6) 0.0228(2) Uani 1 1 d .
O1 O 0.87569(18) 0.0357(2) 0.1464(3) 0.0495(7) Uani 1 1 d .
O2 O 0.87832(19) 0.1617(2) -0.0423(2) 0.0469(6) Uani 1 1 d .
O3 O 0.94051(14) 0.23778(17) 0.16166(19) 0.0306(5) Uani 1 1 d .
C15 C 0.7586(2) 0.2109(4) 0.1242(4) 0.0535(10) Uani 1 1 d .
F1 F 0.7491(2) 0.3233(2) 0.0824(4) 0.1087(13) Uani 1 1 d .
F2 F 0.74215(19) 0.2089(4) 0.2476(3) 0.1170(15) Uani 1 1 d .
F3 F 0.69028(15) 0.1456(2) 0.0634(3) 0.0733(8) Uani 1 1 d .

loop_
_atom_site_aniso_label
_atom_site_aniso_U_11
_atom_site_aniso_U_22
_atom_site_aniso_U_33
_atom_site_aniso_U_23
_atom_site_aniso_U_13
_atom_site_aniso_U_12
N1 0.0301(13) 0.0313(13) 0.0343(13) -0.0035(11) 0.0127(10) 0.0005(10)
N2 0.0210(11) 0.0213(11) 0.0212(11) -0.0037(8) -0.0003(8) 0.0005(9)
C1 0.0225(13) 0.0208(13) 0.0247(13) 0.0023(10) 0.0018(10) -0.0014(10)
C2 0.0265(14) 0.0198(13) 0.0299(14) 0.0005(11) 0.0023(11) 0.0017(11)
C3 0.0221(13) 0.0300(15) 0.0240(13) -0.0008(11) 0.0023(11) 0.0004(11)
C4 0.0338(16) 0.0424(18) 0.0360(16) -0.0061(14) 0.0141(13) -0.0085(14)
C5 0.0361(16) 0.0299(15) 0.0345(16) -0.0041(12) 0.0095(12) 0.0042(12)
C6 0.0244(14) 0.0273(14) 0.0259(14) 0.0023(11) 0.0050(11) -0.0036(11)
C7 0.0282(14) 0.0213(13) 0.0253(13) 0.0003(10) 0.0021(11) -0.0027(11)
C8 0.0207(12) 0.0223(13) 0.0195(12) -0.0001(10) -0.0008(10) -0.0009(10)
C9 0.0203(12) 0.0201(12) 0.0196(12) -0.0018(10) -0.0021(10) -0.0017(10)
C10 0.0282(14) 0.0204(13) 0.0246(13) 0.0023(10) 0.0028(11) -0.0014(11)
C11 0.0272(14) 0.0175(12) 0.0268(13) -0.0005(10) 0.0005(11) 0.0005(10)
C12 0.0239(13) 0.0233(13) 0.0198(12) 0.0000(10) -0.0007(10) -0.0031(11)
C13 0.0224(13) 0.0181(12) 0.0221(13) 0.0008(10) -0.0015(10) 0.0001(10)
C14 0.0210(13) 0.0271(14) 0.0251(13) -0.0050(11) 0.0028(10) 0.0024(11)
S1 0.0264(4) 0.0164(4) 0.0256(4) 0.0000(2) 0.0010(3) 0.0002(2)
O1 0.0533(15) 0.0255(12) 0.0676(16) 0.0168(11) -0.0134(12) -0.0072(10)
O2 0.0675(16) 0.0454(14) 0.0283(12) -0.0071(10) 0.0088(11) -0.0181(12)
O3 0.0309(11) 0.0247(10) 0.0356(11) -0.0034(8) -0.0033(8) 0.0001(8)
C15 0.0305(18) 0.055(2) 0.075(3) -0.025(2) 0.0005(17) 0.0018(16)
F1 0.0608(16) 0.0492(16) 0.212(4) -0.0286(19) -0.0291(19) 0.0322(13)
F2 0.0540(16) 0.208(4) 0.093(2) -0.087(2) 0.0416(15) -0.035(2)
F3 0.0290(11) 0.0866(18) 0.103(2) -0.0284(15) -0.0088(11) -0.0078(11)

loop_
_atom_type_symbol
_atom_type_description
_atom_type_scat_dispersion_real
_atom_type_scat_dispersion_imag
_atom_type_scat_source
C C 0.0033 0.0016 'International Tables Vol C Tables 4.2.6.8 and 6.1.1.4'
H H 0.0000 0.0000 'International Tables Vol C Tables 4.2.6.8 and 6.1.1.4'
N N 0.0061 0.0033 'International Tables Vol C Tables 4.2.6.8 and 6.1.1.4'
O O 0.0106 0.0060 'International Tables Vol C Tables 4.2.6.8 and 6.1.1.4'
F F 0.0171 0.0103 'International Tables Vol C Tables 4.2.6.8 and 6.1.1.4'
S S 0.1246 0.1234 'International Tables Vol C Tables 4.2.6.8 and 6.1.1.4'

loop_
_geom_angle_atom_site_label_1
_geom_angle_atom_site_label_2
_geom_angle_atom_site_label_3
_geom_angle
_geom_angle_site_symmetry_3
C3 N1 C5 120.2(2) .
C3 N1 C4 120.3(2) .
C5 N1 C4 118.1(2) .
C11 N2 C12 120.3(2) .
C11 N2 C14 119.3(2) .
C12 N2 C14 120.4(2) .
C2 C1 C8 121.9(2) .
C1 C2 C3 121.1(2) .
N1 C3 C6 121.6(2) .
N1 C3 C2 121.4(3) .
C6 C3 C2 117.0(2) .
C7 C6 C3 121.0(2) .
C6 C7 C8 122.2(3) .
C1 C8 C7 116.7(2) .
C1 C8 C9 122.2(2) .
C7 C8 C9 121.0(2) .
C10 C9 C13 116.4(2) .
C10 C9 C8 120.9(2) .
C13 C9 C8 122.7(2) .
C11 C10 C9 121.2(2) .
N2 C11 C10 120.6(2) .
N2 C12 C13 121.2(2) .
C12 C13 C9 120.3(2) .
N2 C14 C14 109.9(3) 3_765
O1 S1 O2 115.32(15) .
O1 S1 O3 116.03(13) .
O2 S1 O3 113.58(13) .
O1 S1 C15 103.13(18) .
O2 S1 C15 102.46(18) .
O3 S1 C15 103.88(14) .
F2 C15 F3 106.9(3) .
F2 C15 F1 108.3(4) .
F3 C15 F1 107.7(3) .
F2 C15 S1 111.9(3) .
F3 C15 S1 111.6(3) .
F1 C15 S1 110.3(3) .

loop_
_geom_bond_atom_site_label_1
_geom_bond_atom_site_label_2
_geom_bond_distance
_geom_bond_site_symmetry_2
N1 C3 1.367(3) .
N1 C5 1.444(4) .
N1 C4 1.451(4) .
N2 C11 1.348(3) .
N2 C12 1.349(3) .
N2 C14 1.471(3) .
C1 C2 1.376(4) .
C1 C8 1.398(4) .
C2 C3 1.415(4) .
C3 C6 1.406(4) .
C6 C7 1.374(4) .
C7 C8 1.403(4) .
C8 C9 1.466(4) .
C9 C10 1.401(4) .
C9 C13 1.410(4) .
C10 C11 1.365(4) .
C12 C13 1.365(4) .
C14 C14 1.525(5) 3_765
S1 O1 1.426(2) .
S1 O2 1.427(2) .
S1 O3 1.434(2) .
S1 C15 1.809(4) .
C15 F2 1.315(5) .
C15 F3 1.328(4) .
C15 F1 1.328(5) .
